data_4124737
loop_
_publ_author_name
'Qin, Guiping'
'Li, Lixin'
'Li, Jiawen'
'Huang, Hanmin'

_publ_section_title
;
 Palladium-Catalyzed Formal Insertion of Carbenoids into Aminals via C-N
 Bond Activation.
;
_journal_issue 39
_journal_name_full 'Journal of the American Chemical Society'
_journal_page_first 12490
_journal_page_last 12493
_journal_paper_doi 10.1021/jacs.5b08476
_journal_volume 137
_journal_year 2015
_chemical_formula_sum 'C40 H42 N2 O3'
_chemical_formula_weight 598.76
_chemical_name_systematic
; 
 ? 
;
_space_group_IT_number 2
_symmetry_cell_setting triclinic
_symmetry_space_group_name_Hall '-P 1'
_symmetry_space_group_name_H-M 'P -1'
_atom_sites_solution_hydrogens geom
_atom_sites_solution_primary direct
_atom_sites_solution_secondary difmap
_audit_creation_method SHELXL-97
_cell_angle_alpha 87.375(2)
_cell_angle_beta 75.015(2)
_cell_angle_gamma 63.975(2)
_cell_formula_units_Z 2
_cell_length_a 11.2652(16)
_cell_length_b 11.3454(16)
_cell_length_c 15.177(2)
_cell_measurement_temperature 296(2)
_cell_volume 1678.7(4)
_computing_cell_refinement 'Bruker SMART'
_computing_data_collection 'Bruker SMART APEX II'
_computing_data_reduction 'Bruker SMART'
_computing_structure_refinement 'SHELXL-97 (Sheldrick, 2008)'
_computing_structure_solution 'SHELXS-97 (Sheldrick, 2008)'
_diffrn_ambient_temperature 296(2)
_diffrn_measured_fraction_theta_full 0.993
_diffrn_measured_fraction_theta_max 0.993
_diffrn_measurement_device_type 'Bruker APEX II area detector'
_diffrn_measurement_method '\w scans'
_diffrn_radiation_monochromator graphite
_diffrn_radiation_source 'fine-focus sealed tube'
_diffrn_radiation_type MoK\a
_diffrn_radiation_wavelength 0.71073
_diffrn_reflns_av_R_equivalents 0.0172
_diffrn_reflns_av_sigmaI/netI 0.0339
_diffrn_reflns_limit_h_max 12
_diffrn_reflns_limit_h_min -13
_diffrn_reflns_limit_k_max 13
_diffrn_reflns_limit_k_min -13
_diffrn_reflns_limit_l_max 18
_diffrn_reflns_limit_l_min -17
_diffrn_reflns_number 8564
_diffrn_reflns_theta_full 25.00
_diffrn_reflns_theta_max 25.00
_diffrn_reflns_theta_min 2.00
_exptl_absorpt_coefficient_mu 0.074
_exptl_absorpt_correction_T_max 0.9810
_exptl_absorpt_correction_T_min 0.9781
_exptl_absorpt_correction_type multi-scan
_exptl_absorpt_process_details SADABS
_exptl_crystal_colour colorless
_exptl_crystal_density_diffrn 1.185
_exptl_crystal_density_method 'not measured'
_exptl_crystal_description block
_exptl_crystal_F_000 640
_exptl_crystal_size_max 0.30
_exptl_crystal_size_mid 0.28
_exptl_crystal_size_min 0.26
_refine_diff_density_max 0.157
_refine_diff_density_min -0.213
_refine_diff_density_rms 0.043
_refine_ls_extinction_method none
_refine_ls_goodness_of_fit_ref 1.009
_refine_ls_hydrogen_treatment mixed
_refine_ls_matrix_type full
_refine_ls_number_parameters 408
_refine_ls_number_reflns 5870
_refine_ls_number_restraints 0
_refine_ls_restrained_S_all 1.009
_refine_ls_R_factor_all 0.0606
_refine_ls_R_factor_gt 0.0462
_refine_ls_shift/su_max 0.001
_refine_ls_shift/su_mean 0.000
_refine_ls_structure_factor_coef Fsqd
_refine_ls_weighting_details 'calc w=1/[\s^2^(Fo^2^)+(0.0850P)^2^+0.2191P] where P=(Fo^2^+2Fc^2^)/3'
_refine_ls_weighting_scheme calc
_refine_ls_wR_factor_gt 0.1307
_refine_ls_wR_factor_ref 0.1440
_reflns_number_gt 4568
_reflns_number_total 5870
_reflns_threshold_expression >2sigma(I)
_cod_data_source_file ja5b08476_si_001.cif
_cod_data_source_block 1
_cod_depositor_comments
;
The following automatic conversions were performed:

'_symmetry_cell_setting' value 'Triclinic' changed to 'triclinic'
according to
/usr/data/users/saulius/crontab/automatic-downloads/current/ACS/lib/dictionaries/cif_core.dic
dictionary named 'cif_core.dic' version 2.4.2 from 2011-04-26.

'_exptl_absorpt_correction_type' value 'Multi-scan' changed to
'multi-scan' according to
/usr/data/users/saulius/crontab/automatic-downloads/current/ACS/lib/dictionaries/cif_core.dic
dictionary named 'cif_core.dic' version 2.4.2 from 2011-04-26.

Automatic conversion script
Id: cif_fix_values 3271 2015-04-21 07:52:19Z andrius 
;
_cod_original_cell_volume 1678.6(4)
_cod_original_sg_symbol_H-M P-1
_cod_database_code 4124737

loop_
_symmetry_equiv_pos_as_xyz
'x, y, z'
'-x, -y, -z'

loop_
_atom_site_label
_atom_site_type_symbol
_atom_site_fract_x
_atom_site_fract_y
_atom_site_fract_z
_atom_site_U_iso_or_equiv
_atom_site_adp_type
_atom_site_occupancy
_atom_site_symmetry_multiplicity
_atom_site_calc_flag
_atom_site_refinement_flags
O1 O -0.29965(17) 0.50202(14) 0.43716(11) 0.0801(5) Uani 1 1 d .
O2 O 0.01317(12) 0.11815(13) 0.07672(9) 0.0585(4) Uani 1 1 d .
O3 O 0.23733(11) -0.01282(12) 0.04239(8) 0.0503(3) Uani 1 1 d .
N1 N 0.13476(13) -0.05750(12) 0.23732(9) 0.0401(3) Uani 1 1 d .
N2 N 0.24833(13) 0.21113(13) 0.17344(9) 0.0396(3) Uani 1 1 d .
C1 C 0.26802(17) -0.17493(16) 0.21636(13) 0.0476(4) Uani 1 1 d .
H1A H 0.3181 -0.1748 0.1539 0.057 Uiso 1 1 calc R
H1B H 0.2524 -0.2528 0.2203 0.057 Uiso 1 1 calc R
C2 C 0.35536(17) -0.18312(16) 0.27969(13) 0.0473(4) Uani 1 1 d .
C3 C 0.2990(2) -0.15794(19) 0.37282(14) 0.0588(5) Uani 1 1 d .
H3 H 0.2063 -0.1352 0.3968 0.071 Uiso 1 1 calc R
C4 C 0.3773(2) -0.1658(2) 0.43103(16) 0.0736(6) Uani 1 1 d .
H4 H 0.3376 -0.1493 0.4938 0.088 Uiso 1 1 calc R
C5 C 0.5137(3) -0.1977(2) 0.39673(19) 0.0773(7) Uani 1 1 d .
H5 H 0.5663 -0.2015 0.4359 0.093 Uiso 1 1 calc R
C6 C 0.5718(2) -0.2238(2) 0.30480(18) 0.0721(6) Uani 1 1 d .
H6 H 0.6645 -0.2462 0.2814 0.086 Uiso 1 1 calc R
C7 C 0.49364(19) -0.21731(19) 0.24597(15) 0.0596(5) Uani 1 1 d .
H7 H 0.5344 -0.2360 0.1834 0.072 Uiso 1 1 calc R
C8 C 0.02549(17) -0.08633(17) 0.22256(12) 0.0470(4) Uani 1 1 d .
H8A H 0.0572 -0.1339 0.1631 0.056 Uiso 1 1 calc R
H8B H -0.0537 -0.0040 0.2219 0.056 Uiso 1 1 calc R
C9 C -0.01722(17) -0.16614(17) 0.29463(14) 0.0500(4) Uani 1 1 d .
C10 C -0.0849(2) -0.1122(2) 0.38351(15) 0.0627(5) Uani 1 1 d .
H10 H -0.0991 -0.0278 0.3990 0.075 Uiso 1 1 calc R
C11 C -0.1315(3) -0.1797(3) 0.44945(18) 0.0800(7) Uani 1 1 d .
H11 H -0.1776 -0.1406 0.5086 0.096 Uiso 1 1 calc R
C12 C -0.1104(3) -0.3049(3) 0.4284(2) 0.0906(8) Uani 1 1 d .
H12 H -0.1411 -0.3514 0.4732 0.109 Uiso 1 1 calc R
C13 C -0.0440(3) -0.3606(2) 0.3411(2) 0.0981(9) Uani 1 1 d .
H13 H -0.0294 -0.4454 0.3264 0.118 Uiso 1 1 calc R
C14 C 0.0022(2) -0.2909(2) 0.27347(19) 0.0771(7) Uani 1 1 d .
H14 H 0.0462 -0.3292 0.2140 0.093 Uiso 1 1 calc R
C15 C 0.12908(15) 0.06743(15) 0.19910(10) 0.0363(4) Uani 1 1 d .
C16 C 0.00701(15) 0.18231(15) 0.26097(10) 0.0362(4) Uani 1 1 d .
C17 C -0.07234(16) 0.30040(16) 0.23030(12) 0.0432(4) Uani 1 1 d .
H17 H -0.0569 0.3098 0.1677 0.052 Uiso 1 1 calc R
C18 C -0.17374(18) 0.40439(17) 0.29027(13) 0.0513(4) Uani 1 1 d .
H18 H -0.2263 0.4822 0.2677 0.062 Uiso 1 1 calc R
C19 C -0.19770(19) 0.39364(17) 0.38367(13) 0.0529(5) Uani 1 1 d .
C20 C -0.11877(19) 0.27849(17) 0.41611(12) 0.0508(4) Uani 1 1 d .
H20 H -0.1330 0.2702 0.4788 0.061 Uiso 1 1 calc R
C21 C -0.01785(17) 0.17473(16) 0.35494(12) 0.0439(4) Uani 1 1 d .
H21 H 0.0350 0.0973 0.3777 0.053 Uiso 1 1 calc R
C22 C -0.3321(3) 0.4961(3) 0.53244(18) 0.1050(10) Uani 1 1 d .
H22A H -0.3628 0.4293 0.5480 0.158 Uiso 1 1 calc R
H22B H -0.4035 0.5796 0.5610 0.158 Uiso 1 1 calc R
H22C H -0.2523 0.4753 0.5535 0.158 Uiso 1 1 calc R
C23 C 0.11681(16) 0.06629(16) 0.10028(11) 0.0412(4) Uani 1 1 d .
C24 C 0.2358(2) -0.0319(2) -0.05187(13) 0.0603(5) Uani 1 1 d .
H24A H 0.1496 -0.0315 -0.0521 0.072 Uiso 1 1 calc R
H24B H 0.3092 -0.1168 -0.0788 0.072 Uiso 1 1 calc R
C25 C 0.2532(3) 0.0726(3) -0.10717(15) 0.0885(8) Uani 1 1 d .
H25A H 0.1797 0.1566 -0.0811 0.133 Uiso 1 1 calc R
H25B H 0.2520 0.0579 -0.1687 0.133 Uiso 1 1 calc R
H25C H 0.3391 0.0715 -0.1077 0.133 Uiso 1 1 calc R
C26 C 0.25981(15) 0.08180(15) 0.19970(11) 0.0390(4) Uani 1 1 d .
H26A H 0.2741 0.0692 0.2605 0.047 Uiso 1 1 calc R
H26B H 0.3387 0.0142 0.1575 0.047 Uiso 1 1 calc R
C27 C 0.24089(16) 0.29506(16) 0.24760(12) 0.0433(4) Uani 1 1 d .
H27A H 0.1782 0.2885 0.3028 0.052 Uiso 1 1 calc R
H27B H 0.2019 0.3856 0.2320 0.052 Uiso 1 1 calc R
C28 C 0.37516(17) 0.26435(17) 0.26884(11) 0.0423(4) Uani 1 1 d .
C29 C 0.4369(2) 0.16027(19) 0.31763(14) 0.0571(5) Uani 1 1 d .
H29 H 0.3944 0.1068 0.3401 0.069 Uiso 1 1 calc R
C30 C 0.5616(2) 0.1339(2) 0.33379(16) 0.0703(6) Uani 1 1 d .
H30 H 0.6026 0.0623 0.3661 0.084 Uiso 1 1 calc R
C31 C 0.6246(2) 0.2124(3) 0.30267(15) 0.0707(6) Uani 1 1 d .
H31 H 0.7079 0.1947 0.3140 0.085 Uiso 1 1 calc R
C32 C 0.5653(2) 0.3157(3) 0.25539(15) 0.0747(7) Uani 1 1 d .
H32 H 0.6078 0.3695 0.2342 0.090 Uiso 1 1 calc R
C33 C 0.4413(2) 0.3422(2) 0.23826(13) 0.0611(5) Uani 1 1 d .
H33 H 0.4017 0.4138 0.2055 0.073 Uiso 1 1 calc R
C34 C 0.34488(17) 0.20797(17) 0.08833(11) 0.0455(4) Uani 1 1 d .
H34A H 0.3522 0.1438 0.0446 0.055 Uiso 1 1 calc R
H34B H 0.4344 0.1791 0.0991 0.055 Uiso 1 1 calc R
C35 C 0.30570(18) 0.33908(18) 0.04722(12) 0.0478(4) Uani 1 1 d .
C36 C 0.1704(2) 0.4273(2) 0.05588(17) 0.0718(6) Uani 1 1 d .
H36 H 0.1011 0.4066 0.0889 0.086 Uiso 1 1 calc R
C37 C 0.1366(3) 0.5458(3) 0.01619(18) 0.0832(7) Uani 1 1 d .
H37 H 0.0451 0.6043 0.0230 0.100 Uiso 1 1 calc R
C38 C 0.2378(3) 0.5772(3) -0.03316(17) 0.0811(7) Uani 1 1 d .
H38 H 0.2155 0.6566 -0.0603 0.097 Uiso 1 1 calc R
C39 C 0.3716(3) 0.4909(3) -0.04209(17) 0.0809(7) Uani 1 1 d .
H39 H 0.4406 0.5118 -0.0756 0.097 Uiso 1 1 calc R
C40 C 0.4057(2) 0.3731(2) -0.00205(14) 0.0626(5) Uani 1 1 d .
H40 H 0.4975 0.3158 -0.0084 0.075 Uiso 1 1 calc R

loop_
_atom_site_aniso_label
_atom_site_aniso_U_11
_atom_site_aniso_U_22
_atom_site_aniso_U_33
_atom_site_aniso_U_23
_atom_site_aniso_U_13
_atom_site_aniso_U_12
O1 0.0845(11) 0.0474(8) 0.0747(10) -0.0128(7) 0.0039(8) -0.0115(7)
O2 0.0435(7) 0.0731(9) 0.0551(8) -0.0039(6) -0.0227(6) -0.0165(6)
O3 0.0389(6) 0.0654(8) 0.0439(7) -0.0054(6) -0.0095(5) -0.0205(6)
N1 0.0347(7) 0.0376(7) 0.0501(8) 0.0027(6) -0.0115(6) -0.0175(6)
N2 0.0377(7) 0.0436(7) 0.0447(8) 0.0088(6) -0.0150(6) -0.0226(6)
C1 0.0418(9) 0.0389(9) 0.0570(11) 0.0013(8) -0.0103(8) -0.0145(7)
C2 0.0417(9) 0.0349(8) 0.0608(11) 0.0115(8) -0.0160(8) -0.0125(7)
C3 0.0526(11) 0.0610(12) 0.0581(12) 0.0187(9) -0.0174(9) -0.0209(9)
C4 0.0778(15) 0.0756(14) 0.0638(13) 0.0173(11) -0.0330(12) -0.0240(12)
C5 0.0796(16) 0.0668(14) 0.0968(19) 0.0264(13) -0.0555(15) -0.0267(12)
C6 0.0459(11) 0.0638(13) 0.106(2) 0.0235(13) -0.0334(12) -0.0183(10)
C7 0.0426(10) 0.0526(11) 0.0731(13) 0.0105(9) -0.0148(9) -0.0126(8)
C8 0.0436(9) 0.0485(10) 0.0559(10) 0.0004(8) -0.0150(8) -0.0253(8)
C9 0.0402(9) 0.0450(10) 0.0720(13) 0.0045(9) -0.0164(9) -0.0244(8)
C10 0.0648(12) 0.0624(12) 0.0700(13) 0.0035(10) -0.0109(10) -0.0399(11)
C11 0.0799(16) 0.0964(18) 0.0781(16) 0.0177(13) -0.0139(12) -0.0566(14)
C12 0.0738(16) 0.0854(18) 0.121(2) 0.0394(17) -0.0199(16) -0.0487(15)
C13 0.0815(17) 0.0502(13) 0.163(3) 0.0111(16) -0.0129(18) -0.0411(13)
C14 0.0687(14) 0.0549(12) 0.1080(19) -0.0071(12) -0.0039(13) -0.0371(11)
C15 0.0341(8) 0.0385(8) 0.0401(8) 0.0040(7) -0.0117(6) -0.0184(7)
C16 0.0316(8) 0.0407(8) 0.0419(9) 0.0036(7) -0.0109(6) -0.0203(7)
C17 0.0413(9) 0.0435(9) 0.0490(10) 0.0068(7) -0.0148(7) -0.0212(8)
C18 0.0480(10) 0.0379(9) 0.0675(12) 0.0058(8) -0.0197(9) -0.0162(8)
C19 0.0511(10) 0.0393(10) 0.0621(12) -0.0071(8) -0.0034(9) -0.0197(8)
C20 0.0590(11) 0.0481(10) 0.0441(10) 0.0003(8) -0.0060(8) -0.0265(9)
C21 0.0461(9) 0.0385(9) 0.0498(10) 0.0051(7) -0.0152(8) -0.0198(7)
C22 0.124(2) 0.0656(15) 0.0768(18) -0.0202(13) 0.0216(16) -0.0228(15)
C23 0.0371(9) 0.0447(9) 0.0467(9) 0.0021(7) -0.0124(7) -0.0216(7)
C24 0.0516(11) 0.0816(14) 0.0462(11) -0.0137(10) -0.0105(8) -0.0277(10)
C25 0.111(2) 0.115(2) 0.0504(13) 0.0082(13) -0.0198(13) -0.0606(17)
C26 0.0343(8) 0.0412(9) 0.0460(9) 0.0075(7) -0.0167(7) -0.0179(7)
C27 0.0402(9) 0.0426(9) 0.0477(10) 0.0034(7) -0.0100(7) -0.0198(7)
C28 0.0444(9) 0.0495(9) 0.0373(9) -0.0018(7) -0.0092(7) -0.0249(8)
C29 0.0651(12) 0.0580(11) 0.0650(12) 0.0080(9) -0.0316(10) -0.0347(10)
C30 0.0696(13) 0.0690(13) 0.0798(15) -0.0008(11) -0.0420(12) -0.0245(11)
C31 0.0514(12) 0.1064(18) 0.0615(13) -0.0144(13) -0.0166(10) -0.0383(12)
C32 0.0776(15) 0.124(2) 0.0570(12) 0.0133(13) -0.0201(11) -0.0751(15)
C33 0.0723(13) 0.0843(14) 0.0535(11) 0.0176(10) -0.0240(10) -0.0554(12)
C34 0.0451(9) 0.0547(10) 0.0437(9) 0.0065(8) -0.0123(7) -0.0283(8)
C35 0.0538(10) 0.0614(11) 0.0435(9) 0.0114(8) -0.0201(8) -0.0358(9)
C36 0.0596(12) 0.0824(15) 0.0891(16) 0.0412(13) -0.0342(11) -0.0406(11)
C37 0.0743(15) 0.0869(17) 0.0979(18) 0.0426(14) -0.0453(14) -0.0352(13)
C38 0.108(2) 0.0853(16) 0.0869(17) 0.0461(14) -0.0564(15) -0.0630(16)
C39 0.0962(18) 0.1044(18) 0.0781(16) 0.0445(14) -0.0365(14) -0.0724(16)
C40 0.0617(12) 0.0792(14) 0.0596(12) 0.0201(11) -0.0174(10) -0.0430(11)

loop_
_atom_type_symbol
_atom_type_description
_atom_type_scat_dispersion_real
_atom_type_scat_dispersion_imag
_atom_type_scat_source
C C 0.0033 0.0016 'International Tables Vol C Tables 4.2.6.8 and 6.1.1.4'
H H 0.0000 0.0000 'International Tables Vol C Tables 4.2.6.8 and 6.1.1.4'
N N 0.0061 0.0033 'International Tables Vol C Tables 4.2.6.8 and 6.1.1.4'
O O 0.0106 0.0060 'International Tables Vol C Tables 4.2.6.8 and 6.1.1.4'

loop_
_geom_angle_atom_site_label_1
_geom_angle_atom_site_label_2
_geom_angle_atom_site_label_3
_geom_angle
C19 O1 C22 118.76(17)
C23 O3 C24 116.44(13)
C1 N1 C8 111.73(13)
C1 N1 C15 118.18(13)
C8 N1 C15 112.18(12)
C34 N2 C26 114.25(13)
C34 N2 C27 113.16(13)
C26 N2 C27 114.21(12)
N1 C1 C2 113.59(14)
N1 C1 H1A 108.8
C2 C1 H1A 108.8
N1 C1 H1B 108.8
C2 C1 H1B 108.8
H1A C1 H1B 107.7
C3 C2 C7 118.13(18)
C3 C2 C1 120.65(16)
C7 C2 C1 121.22(18)
C4 C3 C2 121.2(2)
C4 C3 H3 119.4
C2 C3 H3 119.4
C5 C4 C3 120.1(2)
C5 C4 H4 119.9
C3 C4 H4 119.9
C6 C5 C4 119.6(2)
C6 C5 H5 120.2
C4 C5 H5 120.2
C5 C6 C7 120.4(2)
C5 C6 H6 119.8
C7 C6 H6 119.8
C2 C7 C6 120.4(2)
C2 C7 H7 119.8
C6 C7 H7 119.8
N1 C8 C9 113.18(14)
N1 C8 H8A 108.9
C9 C8 H8A 108.9
N1 C8 H8B 108.9
C9 C8 H8B 108.9
H8A C8 H8B 107.8
C14 C9 C10 118.0(2)
C14 C9 C8 121.51(19)
C10 C9 C8 120.40(16)
C11 C10 C9 121.8(2)
C11 C10 H10 119.1
C9 C10 H10 119.1
C10 C11 C12 120.1(3)
C10 C11 H11 120.0
C12 C11 H11 120.0
C13 C12 C11 119.4(2)
C13 C12 H12 120.3
C11 C12 H12 120.3
C12 C13 C14 120.5(2)
C12 C13 H13 119.8
C14 C13 H13 119.8
C9 C14 C13 120.3(2)
C9 C14 H14 119.9
C13 C14 H14 119.9
N1 C15 C16 108.32(12)
N1 C15 C23 108.37(12)
C16 C15 C23 112.32(12)
N1 C15 C26 110.72(11)
C16 C15 C26 107.08(12)
C23 C15 C26 110.02(13)
C17 C16 C21 116.81(15)
C17 C16 C15 124.38(14)
C21 C16 C15 118.42(13)
C18 C17 C16 121.62(16)
C18 C17 H17 119.2
C16 C17 H17 119.2
C17 C18 C19 120.40(16)
C17 C18 H18 119.8
C19 C18 H18 119.8
O1 C19 C20 124.83(18)
O1 C19 C18 115.92(17)
C20 C19 C18 119.25(16)
C19 C20 C21 119.63(17)
C19 C20 H20 120.2
C21 C20 H20 120.2
C20 C21 C16 122.27(15)
C20 C21 H21 118.9
C16 C21 H21 118.9
O1 C22 H22A 109.5
O1 C22 H22B 109.5
H22A C22 H22B 109.5
O1 C22 H22C 109.5
H22A C22 H22C 109.5
H22B C22 H22C 109.5
O2 C23 O3 122.24(15)
O2 C23 C15 126.07(15)
O3 C23 C15 111.38(13)
O3 C24 C25 111.04(17)
O3 C24 H24A 109.4
C25 C24 H24A 109.4
O3 C24 H24B 109.4
C25 C24 H24B 109.4
H24A C24 H24B 108.0
C24 C25 H25A 109.5
C24 C25 H25B 109.5
H25A C25 H25B 109.5
C24 C25 H25C 109.5
H25A C25 H25C 109.5
H25B C25 H25C 109.5
N2 C26 C15 111.43(12)
N2 C26 H26A 109.3
C15 C26 H26A 109.3
N2 C26 H26B 109.3
C15 C26 H26B 109.3
H26A C26 H26B 108.0
N2 C27 C28 116.08(13)
N2 C27 H27A 108.3
C28 C27 H27A 108.3
N2 C27 H27B 108.3
C28 C27 H27B 108.3
H27A C27 H27B 107.4
C29 C28 C33 117.26(17)
C29 C28 C27 122.87(16)
C33 C28 C27 119.87(16)
C28 C29 C30 120.97(19)
C28 C29 H29 119.5
C30 C29 H29 119.5
C31 C30 C29 120.5(2)
C31 C30 H30 119.8
C29 C30 H30 119.8
C32 C31 C30 119.6(2)
C32 C31 H31 120.2
C30 C31 H31 120.2
C31 C32 C33 120.4(2)
C31 C32 H32 119.8
C33 C32 H32 119.8
C28 C33 C32 121.3(2)
C28 C33 H33 119.3
C32 C33 H33 119.3
N2 C34 C35 113.59(14)
N2 C34 H34A 108.8
C35 C34 H34A 108.8
N2 C34 H34B 108.8
C35 C34 H34B 108.8
H34A C34 H34B 107.7
C40 C35 C36 117.91(18)
C40 C35 C34 120.19(17)
C36 C35 C34 121.88(16)
C37 C36 C35 121.0(2)
C37 C36 H36 119.5
C35 C36 H36 119.5
C38 C37 C36 120.1(2)
C38 C37 H37 120.0
C36 C37 H37 120.0
C39 C38 C37 119.4(2)
C39 C38 H38 120.3
C37 C38 H38 120.3
C38 C39 C40 120.8(2)
C38 C39 H39 119.6
C40 C39 H39 119.6
C35 C40 C39 120.8(2)
C35 C40 H40 119.6
C39 C40 H40 119.6

loop_
_geom_bond_atom_site_label_1
_geom_bond_atom_site_label_2
_geom_bond_distance
O1 C19 1.364(2)
O1 C22 1.403(3)
O2 C23 1.1963(19)
O3 C23 1.344(2)
O3 C24 1.462(2)
N1 C1 1.472(2)
N1 C8 1.475(2)
N1 C15 1.488(2)
N2 C34 1.448(2)
N2 C26 1.461(2)
N2 C27 1.470(2)
C1 C2 1.517(2)
C1 H1A 0.9700
C1 H1B 0.9700
C2 C3 1.377(3)
C2 C7 1.384(3)
C3 C4 1.376(3)
C3 H3 0.9300
C4 C5 1.370(3)
C4 H4 0.9300
C5 C6 1.363(3)
C5 H5 0.9300
C6 C7 1.386(3)
C6 H6 0.9300
C7 H7 0.9300
C8 C9 1.506(3)
C8 H8A 0.9700
C8 H8B 0.9700
C9 C14 1.374(3)
C9 C10 1.382(3)
C10 C11 1.370(3)
C10 H10 0.9300
C11 C12 1.371(4)
C11 H11 0.9300
C12 C13 1.365(4)
C12 H12 0.9300
C13 C14 1.400(4)
C13 H13 0.9300
C14 H14 0.9300
C15 C16 1.531(2)
C15 C23 1.542(2)
C15 C26 1.553(2)
C16 C17 1.385(2)
C16 C21 1.387(2)
C17 C18 1.380(2)
C17 H17 0.9300
C18 C19 1.383(3)
C18 H18 0.9300
C19 C20 1.374(3)
C20 C21 1.386(2)
C20 H20 0.9300
C21 H21 0.9300
C22 H22A 0.9600
C22 H22B 0.9600
C22 H22C 0.9600
C24 C25 1.476(3)
C24 H24A 0.9700
C24 H24B 0.9700
C25 H25A 0.9600
C25 H25B 0.9600
C25 H25C 0.9600
C26 H26A 0.9700
C26 H26B 0.9700
C27 C28 1.514(2)
C27 H27A 0.9700
C27 H27B 0.9700
C28 C29 1.375(3)
C28 C33 1.383(3)
C29 C30 1.388(3)
C29 H29 0.9300
C30 C31 1.364(3)
C30 H30 0.9300
C31 C32 1.349(3)
C31 H31 0.9300
C32 C33 1.386(3)
C32 H32 0.9300
C33 H33 0.9300
C34 C35 1.509(2)
C34 H34A 0.9700
C34 H34B 0.9700
C35 C40 1.377(3)
C35 C36 1.383(3)
C36 C37 1.383(3)
C36 H36 0.9300
C37 C38 1.370(3)
C37 H37 0.9300
C38 C39 1.364(4)
C38 H38 0.9300
C39 C40 1.378(3)
C39 H39 0.9300
C40 H40 0.9300

loop_
_geom_torsion_atom_site_label_1
_geom_torsion_atom_site_label_2
_geom_torsion_atom_site_label_3
_geom_torsion_atom_site_label_4
_geom_torsion
C8 N1 C1 C2 -143.55(15)
C15 N1 C1 C2 84.02(18)
N1 C1 C2 C3 45.1(2)
N1 C1 C2 C7 -135.55(17)
C7 C2 C3 C4 0.3(3)
C1 C2 C3 C4 179.63(18)
C2 C3 C4 C5 0.7(3)
C3 C4 C5 C6 -1.1(3)
C4 C5 C6 C7 0.5(3)
C3 C2 C7 C6 -0.9(3)
C1 C2 C7 C6 179.75(17)
C5 C6 C7 C2 0.5(3)
C1 N1 C8 C9 72.96(18)
C15 N1 C8 C9 -151.68(14)
N1 C8 C9 C14 -115.8(2)
N1 C8 C9 C10 68.1(2)
C14 C9 C10 C11 0.2(3)
C8 C9 C10 C11 176.43(19)
C9 C10 C11 C12 0.7(4)
C10 C11 C12 C13 -0.7(4)
C11 C12 C13 C14 0.0(4)
C10 C9 C14 C13 -0.9(3)
C8 C9 C14 C13 -177.1(2)
C12 C13 C14 C9 0.9(4)
C1 N1 C15 C16 -154.49(13)
C8 N1 C15 C16 73.28(15)
C1 N1 C15 C23 83.40(15)
C8 N1 C15 C23 -48.83(16)
C1 N1 C15 C26 -37.35(18)
C8 N1 C15 C26 -169.58(13)
N1 C15 C16 C17 -146.30(14)
C23 C15 C16 C17 -26.6(2)
C26 C15 C16 C17 94.25(17)
N1 C15 C16 C21 41.08(17)
C23 C15 C16 C21 160.75(14)
C26 C15 C16 C21 -78.37(17)
C21 C16 C17 C18 -1.7(2)
C15 C16 C17 C18 -174.40(15)
C16 C17 C18 C19 0.8(3)
C22 O1 C19 C20 -2.8(3)
C22 O1 C19 C18 177.9(2)
C17 C18 C19 O1 179.69(16)
C17 C18 C19 C20 0.4(3)
O1 C19 C20 C21 -179.98(17)
C18 C19 C20 C21 -0.8(3)
C19 C20 C21 C16 -0.1(3)
C17 C16 C21 C20 1.3(2)
C15 C16 C21 C20 174.49(15)
C24 O3 C23 O2 0.4(2)
C24 O3 C23 C15 174.35(14)
N1 C15 C23 O2 97.81(19)
C16 C15 C23 O2 -21.8(2)
C26 C15 C23 O2 -141.00(17)
N1 C15 C23 O3 -75.86(16)
C16 C15 C23 O3 164.51(13)
C26 C15 C23 O3 45.33(17)
C23 O3 C24 C25 86.5(2)
C34 N2 C26 C15 -114.85(14)
C27 N2 C26 C15 112.65(14)
N1 C15 C26 N2 -172.72(12)
C16 C15 C26 N2 -54.83(16)
C23 C15 C26 N2 67.51(16)
C34 N2 C27 C28 -55.09(19)
C26 N2 C27 C28 77.92(17)
N2 C27 C28 C29 -77.1(2)
N2 C27 C28 C33 102.49(19)
C33 C28 C29 C30 -1.1(3)
C27 C28 C29 C30 178.53(17)
C28 C29 C30 C31 1.0(3)
C29 C30 C31 C32 -0.4(3)
C30 C31 C32 C33 -0.1(3)
C29 C28 C33 C32 0.6(3)
C27 C28 C33 C32 -179.07(18)
C31 C32 C33 C28 0.0(3)
C26 N2 C34 C35 162.21(12)
C27 N2 C34 C35 -64.80(17)
N2 C34 C35 C40 147.65(17)
N2 C34 C35 C36 -33.6(2)
C40 C35 C36 C37 0.1(3)
C34 C35 C36 C37 -178.7(2)
C35 C36 C37 C38 0.4(4)
C36 C37 C38 C39 -0.4(4)
C37 C38 C39 C40 0.0(4)
C36 C35 C40 C39 -0.6(3)
C34 C35 C40 C39 178.22(19)
C38 C39 C40 C35 0.6(4)
